data_4507917
loop_
_publ_author_name
'Hou, Guang-Feng'
'Li, Hong-Xing'
'Li, Wei-Zuo'
'Yan, Peng-Fei'
'Su, Xiao-Hong'
'Li, Guang-Ming'

_publ_section_title
;
 Two Series of Luminescent Flexible Polycarboxylate Lanthanide
 Coordination Complexes with Double Layer and Rectangle Metallomacrocycle
 Structures
;
_journal_issue 8
_journal_name_full 'Crystal Growth &amp; Design'
_journal_page_first 3374
_journal_paper_doi 10.1021/cg400174r
_journal_volume 13
_journal_year 2013
_chemical_formula_moiety 'C24 H40 Tb2 N2 O24, 2(H2 O)'
_chemical_formula_sum 'C24 H44 N2 O26 Tb2'
_chemical_formula_weight 1094.45
_chemical_name_systematic
; 
 ? 
;
_space_group_IT_number 15
_symmetry_cell_setting monoclinic
_symmetry_space_group_name_Hall '-C 2yc'
_symmetry_space_group_name_H-M 'C 1 2/c 1'
_atom_sites_solution_hydrogens geom
_atom_sites_solution_primary direct
_atom_sites_solution_secondary difmap
_audit_creation_method SHELXL-97
_cell_angle_alpha 90.00
_cell_angle_beta 111.42(3)
_cell_angle_gamma 90.00
_cell_formula_units_Z 4
_cell_length_a 29.689(6)
_cell_length_b 8.7752(18)
_cell_length_c 14.576(3)
_cell_measurement_reflns_used 14899
_cell_measurement_temperature 293(2)
_cell_measurement_theta_max 27.49
_cell_measurement_theta_min 3.00
_cell_volume 3535.1(14)
_computing_cell_refinement 'RAPID-AUTO (Rigaku 1998 <i>RAPID-AUTO</i>)'
_computing_data_collection 'RAPID-AUTO (Rigaku 1998 <i>RAPID-AUTO</i>)'
_computing_data_reduction 'CrystalClear (Rigaku/MSC, 2002)'
_computing_molecular_graphics 'SHELXTL (Sheldrick, 2008)'
_computing_publication_material SHELXL-97
_computing_structure_refinement 'SHELXL-97 (Sheldrick, 2008)'
_computing_structure_solution 'SHELXS-97 (Sheldrick, 2008)'
_diffrn_ambient_temperature 293(2)
_diffrn_measured_fraction_theta_full 0.997
_diffrn_measured_fraction_theta_max 0.997
_diffrn_measurement_device_type 'Rigaku RAXIS-RAPID'
_diffrn_measurement_method '\w scan'
_diffrn_radiation_monochromator graphite
_diffrn_radiation_source 'fine-focus sealed tube'
_diffrn_radiation_type MoK\a
_diffrn_radiation_wavelength 0.71073
_diffrn_reflns_av_R_equivalents 0.0217
_diffrn_reflns_av_sigmaI/netI 0.0182
_diffrn_reflns_limit_h_max 38
_diffrn_reflns_limit_h_min -38
_diffrn_reflns_limit_k_max 11
_diffrn_reflns_limit_k_min -11
_diffrn_reflns_limit_l_max 16
_diffrn_reflns_limit_l_min -18
_diffrn_reflns_number 16718
_diffrn_reflns_theta_full 27.48
_diffrn_reflns_theta_max 27.48
_diffrn_reflns_theta_min 3.00
_diffrn_standards_decay_% 0
_diffrn_standards_interval_count 0
_diffrn_standards_interval_time 0
_diffrn_standards_number 0
_exptl_absorpt_coefficient_mu 4.072
_exptl_absorpt_correction_T_max 0.3467
_exptl_absorpt_correction_T_min 0.3024
_exptl_absorpt_correction_type multi-scan
_exptl_absorpt_process_details 'ABSCOR (Higashi, 1995)'
_exptl_crystal_colour brown
_exptl_crystal_density_diffrn 2.056
_exptl_crystal_density_method 'not measured'
_exptl_crystal_description block
_exptl_crystal_F_000 2160
_exptl_crystal_size_max 0.25
_exptl_crystal_size_mid 0.24
_exptl_crystal_size_min 0.23
_refine_diff_density_max 0.424
_refine_diff_density_min -0.668
_refine_diff_density_rms 0.082
_refine_ls_extinction_coef 0.00009(2)
_refine_ls_extinction_expression Fc^*^=kFc[1+0.001xFc^2^\l^3^/sin(2\q)]^-1/4^
_refine_ls_extinction_method SHELXL
_refine_ls_goodness_of_fit_ref 1.055
_refine_ls_hydrogen_treatment constr
_refine_ls_matrix_type full
_refine_ls_number_parameters 245
_refine_ls_number_reflns 4044
_refine_ls_number_restraints 0
_refine_ls_restrained_S_all 1.055
_refine_ls_R_factor_all 0.0215
_refine_ls_R_factor_gt 0.0183
_refine_ls_shift/su_max 0.001
_refine_ls_shift/su_mean 0.000
_refine_ls_structure_factor_coef Fsqd
_refine_ls_weighting_details 'calc w=1/[\s^2^(Fo^2^)+(0.0191P)^2^+4.1066P] where P=(Fo^2^+2Fc^2^)/3'
_refine_ls_weighting_scheme calc
_refine_ls_wR_factor_gt 0.0413
_refine_ls_wR_factor_ref 0.0423
_reflns_number_gt 3508
_reflns_number_total 4044
_reflns_threshold_expression >2sigma(I)
_cod_data_source_file cg400174r_si_002.cif
_cod_data_source_block 6
_cod_original_cell_volume 3534.9(12)
_cod_original_sg_symbol_H-M 'C 2/c'
_cod_database_code 4507917

loop_
_symmetry_equiv_pos_as_xyz
'x, y, z'
'-x, y, -z+1/2'
'x+1/2, y+1/2, z'
'-x+1/2, y+1/2, -z+1/2'
'-x, -y, -z'
'x, -y, z-1/2'
'-x+1/2, -y+1/2, -z'
'x+1/2, -y+1/2, z-1/2'

loop_
_atom_site_label
_atom_site_type_symbol
_atom_site_fract_x
_atom_site_fract_y
_atom_site_fract_z
_atom_site_U_iso_or_equiv
_atom_site_adp_type
_atom_site_occupancy
_atom_site_symmetry_multiplicity
_atom_site_calc_flag
_atom_site_refinement_flags
C1 C 0.07432(7) 0.3505(2) 0.21744(15) 0.0231(4) Uani 1 1 d .
C2 C 0.08228(7) 0.5060(2) 0.23408(17) 0.0288(5) Uani 1 1 d .
H2 H 0.1125 0.5397 0.2761 0.035 Uiso 1 1 calc R
C3 C 0.04633(8) 0.6120(2) 0.18954(17) 0.0283(4) Uani 1 1 d .
H3 H 0.0525 0.7154 0.2020 0.034 Uiso 1 1 calc R
C4 C 0.00135(7) 0.5640(2) 0.12668(16) 0.0248(4) Uani 1 1 d .
C5 C -0.00752(7) 0.4096(2) 0.11105(17) 0.0286(4) Uani 1 1 d .
H5 H -0.0380 0.3764 0.0700 0.034 Uiso 1 1 calc R
C6 C 0.02839(8) 0.3041(2) 0.15580(17) 0.0278(4) Uani 1 1 d .
H6 H 0.0218 0.2008 0.1445 0.033 Uiso 1 1 calc R
C7 C -0.02597(8) 0.8192(2) 0.08444(18) 0.0309(5) Uani 1 1 d .
H7A H 0.0027 0.8366 0.0689 0.037 Uiso 1 1 calc R
H7B H -0.0190 0.8529 0.1516 0.037 Uiso 1 1 calc R
C8 C -0.06761(8) 0.9126(2) 0.01501(17) 0.0280(4) Uani 1 1 d .
C9 C 0.10369(7) 0.0843(2) 0.25421(17) 0.0265(4) Uani 1 1 d .
H9A H 0.0785 0.0608 0.1913 0.032 Uiso 1 1 calc R
H9B H 0.0921 0.0555 0.3059 0.032 Uiso 1 1 calc R
C10 C 0.14905(7) -0.0068(2) 0.26516(14) 0.0235(4) Uani 1 1 d .
C11 C 0.14792(8) 0.2905(3) 0.35769(16) 0.0252(4) Uani 1 1 d .
H11A H 0.1586 0.1990 0.3970 0.030 Uiso 1 1 calc R
H11B H 0.1311 0.3534 0.3897 0.030 Uiso 1 1 calc R
C12 C 0.19205(7) 0.3764(2) 0.35676(15) 0.0221(4) Uani 1 1 d .
Tb1 Tb 0.179059(3) 0.253229(9) 0.129458(6) 0.01803(5) Uani 1 1 d .
N1 N 0.11371(7) 0.24707(18) 0.25996(15) 0.0262(4) Uani 1 1 d .
O1 O 0.19885(5) 0.39463(17) 0.27682(10) 0.0264(3) Uani 1 1 d .
O2 O 0.21966(6) 0.4295(2) 0.43731(11) 0.0370(4) Uani 1 1 d .
O3 O 0.18272(5) 0.06035(17) 0.24717(11) 0.0270(3) Uani 1 1 d .
O4 O 0.15029(6) -0.14356(17) 0.28793(12) 0.0326(3) Uani 1 1 d .
O5 O -0.03656(5) 0.66111(17) 0.07762(12) 0.0308(3) Uani 1 1 d .
O6 O -0.10402(5) 0.84569(17) -0.04333(11) 0.0292(3) Uani 1 1 d .
O7 O -0.06069(7) 1.05145(19) 0.02077(17) 0.0570(6) Uani 1 1 d .
O8 O 0.12546(5) 0.45551(17) 0.05798(12) 0.0353(4) Uani 1 1 d .
H81 H 0.0970 0.4242 0.0244 0.053 Uiso 1 1 d R
H82 H 0.1250 0.5505 0.0701 0.053 Uiso 1 1 d R
O9 O 0.22589(5) 0.48037(17) 0.12180(11) 0.0293(3) Uani 1 1 d .
H91 H 0.2181 0.5287 0.0673 0.044 Uiso 1 1 d R
H92 H 0.2542 0.4928 0.1651 0.044 Uiso 1 1 d R
O10 O 0.18722(9) 0.2758(2) -0.02813(14) 0.0495(5) Uani 1 1 d .
H101 H 0.1997 0.3492 -0.0490 0.074 Uiso 1 1 d R
H102 H 0.1764 0.2085 -0.0732 0.074 Uiso 1 1 d R
O11 O 0.26387(5) 0.19497(18) 0.20256(12) 0.0312(3) Uani 1 1 d .
H111 H 0.2734 0.1025 0.2117 0.047 Uiso 1 1 d R
H112 H 0.2874 0.2543 0.2083 0.047 Uiso 1 1 d R
O12 O 0.19087(6) 0.00457(17) 0.06010(12) 0.0338(4) Uani 1 1 d .
H121 H 0.1789 -0.0757 0.0749 0.051 Uiso 1 1 d R
H122 H 0.2200 -0.0130 0.0660 0.051 Uiso 1 1 d R
O13 O 0.13136(7) 0.76192(16) 0.08451(15) 0.0382(4) Uani 1 1 d .
H131 H 0.1352 0.7674 0.1454 0.057 Uiso 1 1 d R
H132 H 0.1080 0.8199 0.0515 0.057 Uiso 1 1 d R

loop_
_atom_site_aniso_label
_atom_site_aniso_U_11
_atom_site_aniso_U_22
_atom_site_aniso_U_33
_atom_site_aniso_U_23
_atom_site_aniso_U_13
_atom_site_aniso_U_12
C1 0.0196(9) 0.0225(10) 0.0269(10) 0.0011(8) 0.0082(8) 0.0014(8)
C2 0.0191(9) 0.0252(10) 0.0364(12) -0.0018(9) 0.0032(9) 0.0010(8)
C3 0.0243(10) 0.0196(10) 0.0373(12) -0.0027(9) 0.0069(9) 0.0012(8)
C4 0.0205(9) 0.0239(10) 0.0287(11) 0.0026(8) 0.0073(8) 0.0042(8)
C5 0.0202(10) 0.0270(11) 0.0323(12) -0.0002(9) 0.0023(9) -0.0022(8)
C6 0.0248(10) 0.0208(10) 0.0334(12) 0.0006(9) 0.0054(9) -0.0010(8)
C7 0.0258(11) 0.0206(10) 0.0364(13) 0.0000(9) -0.0004(9) 0.0008(8)
C8 0.0244(10) 0.0224(10) 0.0316(11) 0.0008(9) 0.0037(9) 0.0005(8)
C9 0.0237(10) 0.0200(10) 0.0357(12) 0.0020(8) 0.0107(9) -0.0018(8)
C10 0.0260(10) 0.0220(9) 0.0201(10) 0.0022(8) 0.0057(8) -0.0004(8)
C11 0.0238(10) 0.0282(10) 0.0230(10) 0.0022(8) 0.0078(8) 0.0006(8)
C12 0.0252(9) 0.0199(9) 0.0209(9) -0.0018(8) 0.0079(8) 0.0004(8)
Tb1 0.01895(6) 0.01588(6) 0.01681(6) -0.00004(3) 0.00364(4) -0.00051(3)
N1 0.0200(8) 0.0202(9) 0.0318(10) 0.0002(7) 0.0017(7) 0.0000(6)
O1 0.0327(8) 0.0286(8) 0.0196(7) -0.0039(6) 0.0115(6) -0.0071(6)
O2 0.0357(9) 0.0528(11) 0.0222(8) -0.0123(7) 0.0104(7) -0.0151(8)
O3 0.0240(7) 0.0254(7) 0.0316(8) 0.0079(6) 0.0101(6) 0.0037(6)
O4 0.0399(9) 0.0220(7) 0.0355(9) 0.0074(6) 0.0133(7) 0.0033(6)
O5 0.0212(7) 0.0215(7) 0.0402(9) 0.0034(6) 0.0000(7) 0.0020(6)
O6 0.0220(7) 0.0251(7) 0.0323(8) -0.0015(6) 0.0002(6) -0.0008(6)
O7 0.0426(10) 0.0206(8) 0.0777(15) 0.0023(9) -0.0139(10) -0.0023(7)
O8 0.0275(8) 0.0188(7) 0.0470(10) -0.0002(7) -0.0012(7) 0.0019(6)
O9 0.0309(8) 0.0310(8) 0.0215(7) 0.0037(6) 0.0042(6) -0.0098(6)
O10 0.0890(16) 0.0370(10) 0.0299(9) -0.0125(8) 0.0305(10) -0.0270(10)
O11 0.0226(7) 0.0245(7) 0.0434(9) 0.0061(7) 0.0083(7) 0.0004(6)
O12 0.0302(8) 0.0250(8) 0.0485(10) -0.0046(7) 0.0170(8) -0.0005(6)
O13 0.0436(10) 0.0250(8) 0.0406(10) 0.0021(7) 0.0090(8) 0.0056(7)

loop_
_atom_type_symbol
_atom_type_description
_atom_type_scat_dispersion_real
_atom_type_scat_dispersion_imag
_atom_type_scat_source
C C 0.0033 0.0016 'International Tables Vol C Tables 4.2.6.8 and 6.1.1.4'
H H 0.0000 0.0000 'International Tables Vol C Tables 4.2.6.8 and 6.1.1.4'
N N 0.0061 0.0033 'International Tables Vol C Tables 4.2.6.8 and 6.1.1.4'
O O 0.0106 0.0060 'International Tables Vol C Tables 4.2.6.8 and 6.1.1.4'
Tb Tb -0.1723 4.1537 'International Tables Vol C Tables 4.2.6.8 and 6.1.1.4'

loop_
_geom_angle_atom_site_label_1
_geom_angle_atom_site_label_2
_geom_angle_atom_site_label_3
_geom_angle
_geom_angle_site_symmetry_1
_geom_angle_site_symmetry_3
C2 C1 C6 117.60(19) . .
C2 C1 N1 119.14(18) . .
C6 C1 N1 123.19(19) . .
C3 C2 C1 121.6(2) . .
C3 C2 H2 119.2 . .
C1 C2 H2 119.2 . .
C4 C3 C2 119.9(2) . .
C4 C3 H3 120.0 . .
C2 C3 H3 120.0 . .
C3 C4 C5 119.21(19) . .
C3 C4 O5 124.17(19) . .
C5 C4 O5 116.61(18) . .
C6 C5 C4 120.7(2) . .
C6 C5 H5 119.6 . .
C4 C5 H5 119.6 . .
C5 C6 C1 120.9(2) . .
C5 C6 H6 119.5 . .
C1 C6 H6 119.5 . .
O5 C7 C8 112.04(17) . .
O5 C7 H7A 109.2 . .
C8 C7 H7A 109.2 . .
O5 C7 H7B 109.2 . .
C8 C7 H7B 109.2 . .
H7A C7 H7B 107.9 . .
O7 C8 O6 126.2(2) . .
O7 C8 C7 114.37(19) . .
O6 C8 C7 119.37(19) . .
N1 C9 C10 110.75(17) . .
N1 C9 H9A 109.5 . .
C10 C9 H9A 109.5 . .
N1 C9 H9B 109.5 . .
C10 C9 H9B 109.5 . .
H9A C9 H9B 108.1 . .
O4 C10 O3 123.8(2) . .
O4 C10 C9 118.25(18) . .
O3 C10 C9 117.95(18) . .
N1 C11 C12 114.51(17) . .
N1 C11 H11A 108.6 . .
C12 C11 H11A 108.6 . .
N1 C11 H11B 108.6 . .
C12 C11 H11B 108.6 . .
H11A C11 H11B 107.6 . .
O2 C12 O1 123.22(19) . .
O2 C12 C11 116.67(18) . .
O1 C12 C11 120.08(18) . .
O6 Tb1 O8 71.26(6) 5_565 .
O6 Tb1 O1 124.51(6) 5_565 .
O8 Tb1 O1 84.83(6) . .
O6 Tb1 O3 84.55(6) 5_565 .
O8 Tb1 O3 134.31(6) . .
O1 Tb1 O3 77.74(5) . .
O6 Tb1 O11 144.48(6) 5_565 .
O8 Tb1 O11 141.71(5) . .
O1 Tb1 O11 80.57(6) . .
O3 Tb1 O11 76.41(5) . .
O6 Tb1 O10 85.70(7) 5_565 .
O8 Tb1 O10 78.64(7) . .
O1 Tb1 O10 138.35(5) . .
O3 Tb1 O10 138.77(6) . .
O11 Tb1 O10 89.21(8) . .
O6 Tb1 O9 137.38(5) 5_565 .
O8 Tb1 O9 70.78(6) . .
O1 Tb1 O9 70.00(5) . .
O3 Tb1 O9 136.98(5) . .
O11 Tb1 O9 70.97(5) . .
O10 Tb1 O9 68.49(6) . .
O6 Tb1 O12 72.41(5) 5_565 .
O8 Tb1 O12 130.90(6) . .
O1 Tb1 O12 143.79(5) . .
O3 Tb1 O12 72.12(5) . .
O11 Tb1 O12 73.30(6) . .
O10 Tb1 O12 66.74(6) . .
O9 Tb1 O12 121.88(5) . .
C1 N1 C9 118.70(17) . .
C1 N1 C11 115.01(17) . .
C9 N1 C11 111.45(17) . .
C12 O1 Tb1 134.57(13) . .
C10 O3 Tb1 130.29(13) . .
C4 O5 C7 116.64(15) . .
C8 O6 Tb1 167.46(15) . 5_565
Tb1 O8 H81 112.2 . .
Tb1 O8 H82 134.7 . .
H81 O8 H82 110.4 . .
Tb1 O9 H91 118.7 . .
Tb1 O9 H92 119.4 . .
H91 O9 H92 118.9 . .
Tb1 O10 H101 127.7 . .
Tb1 O10 H102 122.4 . .
H101 O10 H102 109.8 . .
Tb1 O11 H111 120.3 . .
Tb1 O11 H112 127.2 . .
H111 O11 H112 110.6 . .
Tb1 O12 H121 119.3 . .
Tb1 O12 H122 114.0 . .
H121 O12 H122 109.1 . .
H131 O13 H132 109.0 . .

loop_
_geom_bond_atom_site_label_1
_geom_bond_atom_site_label_2
_geom_bond_distance
_geom_bond_site_symmetry_2
C1 C2 1.391(3) .
C1 C6 1.392(3) .
C1 N1 1.430(3) .
C2 C3 1.385(3) .
C2 H2 0.9300 .
C3 C4 1.381(3) .
C3 H3 0.9300 .
C4 C5 1.383(3) .
C4 O5 1.384(2) .
C5 C6 1.382(3) .
C5 H5 0.9300 .
C6 H6 0.9300 .
C7 O5 1.418(3) .
C7 C8 1.520(3) .
C7 H7A 0.9700 .
C7 H7B 0.9700 .
C8 O7 1.234(3) .
C8 O6 1.251(3) .
C9 N1 1.455(2) .
C9 C10 1.523(3) .
C9 H9A 0.9700 .
C9 H9B 0.9700 .
C10 O4 1.242(2) .
C10 O3 1.267(2) .
C11 N1 1.466(3) .
C11 C12 1.516(3) .
C11 H11A 0.9700 .
C11 H11B 0.9700 .
C12 O2 1.251(3) .
C12 O1 1.263(2) .
Tb1 O6 2.2913(16) 5_565
Tb1 O8 2.3574(16) .
Tb1 O1 2.3615(15) .
Tb1 O3 2.3841(15) .
Tb1 O11 2.4036(16) .
Tb1 O10 2.4043(18) .
Tb1 O9 2.4559(15) .
Tb1 O12 2.4830(16) .
O6 Tb1 2.2913(16) 5_565
O8 H81 0.8523 .
O8 H82 0.8535 .
O9 H91 0.8541 .
O9 H92 0.8531 .
O10 H101 0.8521 .
O10 H102 0.8540 .
O11 H111 0.8533 .
O11 H112 0.8513 .
O12 H121 0.8523 .
O12 H122 0.8503 .
O13 H131 0.8537 .
O13 H132 0.8530 .

loop_
_geom_hbond_atom_site_label_D
_geom_hbond_atom_site_label_H
_geom_hbond_atom_site_label_A
_geom_hbond_distance_DH
_geom_hbond_distance_HA
_geom_hbond_distance_DA
_geom_hbond_angle_DHA
_geom_hbond_site_symmetry_A
O8 H81 O5 0.85 2.01 2.847(2) 167.1 5_565
O8 H82 O13 0.85 1.87 2.713(2) 170.0 .
O9 H91 O2 0.85 1.95 2.744(2) 154.6 6_565
O9 H92 O3 0.85 1.94 2.778(2) 168.9 4
O10 H101 O2 0.85 2.06 2.867(3) 157.5 6_565
O10 H102 O4 0.85 1.97 2.755(2) 152.5 6
O11 H111 O1 0.85 1.98 2.832(2) 172.4 4_545
O11 H111 O9 0.85 2.65 3.102(2) 114.8 4_545
O11 H112 O4 0.85 2.04 2.874(2) 167.6 4
O12 H121 O13 0.85 2.05 2.871(2) 163.0 1_545
O12 H122 O2 0.85 1.88 2.724(2) 171.5 4_545
O13 H131 O4 0.85 2.11 2.929(3) 160.8 1_565
O13 H132 O7 0.85 1.81 2.662(3) 176.9 5_575
